data_7029792
loop_
_publ_author_name
'Zhang, Lei'
'Kuang, Xiaofei'
'Wu, Xiaoyuan'
'Yang, Wenbin'
'Lu, Canzhong'

_publ_section_title
;
 Supramolecular interactions induced hinge-like motion of a metal-organic
 framework accompanied by anisotropic thermal expansion.
;
_journal_issue 19
_journal_name_full 'Dalton transactions (Cambridge, England : 2003)'
_journal_page_first 7146
_journal_page_last 7152
_journal_paper_doi 10.1039/c3dt53580k
_journal_volume 43
_journal_year 2014
_chemical_formula_sum 'C72 H51 Ag4 Mo8 N24 O27.63'
_chemical_formula_weight 2893.37
_chemical_name_systematic
; 
 ? 
;
_space_group_IT_number 15
_symmetry_cell_setting monoclinic
_symmetry_space_group_name_Hall '-C 2yc'
_symmetry_space_group_name_H-M 'C 1 2/c 1'
_atom_sites_solution_hydrogens geom
_atom_sites_solution_primary direct
_atom_sites_solution_secondary difmap
_audit_creation_method SHELXL-97
_cell_angle_alpha 90.00
_cell_angle_beta 115.397(4)
_cell_angle_gamma 90.00
_cell_formula_units_Z 4
_cell_length_a 22.0366(6)
_cell_length_b 16.4532(6)
_cell_length_c 25.6805(8)
_cell_measurement_reflns_used 18294
_cell_measurement_temperature 220.00(10)
_cell_measurement_theta_max 29.4340
_cell_measurement_theta_min 3.3160
_cell_volume 8411.2(5)
_computing_structure_refinement 'SHELXL-97 (Sheldrick, 1997)'
_computing_structure_solution 'SHELXS-97 (Sheldrick, 1990)'
_diffrn_ambient_temperature 220.00(10)
_diffrn_detector_area_resol_mean 10.3503
_diffrn_measured_fraction_theta_full 0.971
_diffrn_measured_fraction_theta_max 0.971
_diffrn_measurement_device_type 'SuperNova, Dual, Cu at zero, Atlas'
_diffrn_measurement_method '\w scans'
_diffrn_radiation_monochromator mirror
_diffrn_radiation_source 'SuperNova (Mo) X-ray Source'
_diffrn_radiation_type MoK\a
_diffrn_radiation_wavelength 0.71073
_diffrn_reflns_av_R_equivalents 0.0365
_diffrn_reflns_av_sigmaI/netI 0.0450
_diffrn_reflns_limit_h_max 21
_diffrn_reflns_limit_h_min -26
_diffrn_reflns_limit_k_max 18
_diffrn_reflns_limit_k_min -19
_diffrn_reflns_limit_l_max 24
_diffrn_reflns_limit_l_min -30
_diffrn_reflns_number 19501
_diffrn_reflns_theta_full 25.00
_diffrn_reflns_theta_max 25.00
_diffrn_reflns_theta_min 3.07
_exptl_absorpt_coefficient_mu 2.153
_exptl_absorpt_correction_T_max 1.00000
_exptl_absorpt_correction_T_min 0.77748
_exptl_absorpt_correction_type multi-scan
_exptl_crystal_colour kermesinus
_exptl_crystal_density_diffrn 2.285
_exptl_crystal_density_method 'not measured'
_exptl_crystal_description block-like
_exptl_crystal_F_000 5584
_exptl_crystal_size_max 0.31
_exptl_crystal_size_mid 0.13
_exptl_crystal_size_min 0.08
_refine_diff_density_max 1.133
_refine_diff_density_min -1.274
_refine_diff_density_rms 0.107
_refine_ls_extinction_method none
_refine_ls_goodness_of_fit_ref 1.075
_refine_ls_hydrogen_treatment constr
_refine_ls_matrix_type full
_refine_ls_number_parameters 623
_refine_ls_number_reflns 7206
_refine_ls_number_restraints 0
_refine_ls_restrained_S_all 1.075
_refine_ls_R_factor_all 0.0343
_refine_ls_R_factor_gt 0.0287
_refine_ls_shift/su_max 0.002
_refine_ls_shift/su_mean 0.000
_refine_ls_structure_factor_coef Fsqd
_refine_ls_weighting_details 'calc w=1/[\s^2^(Fo^2^)+(0.0208P)^2^+0.0000P] where P=(Fo^2^+2Fc^2^)/3'
_refine_ls_weighting_scheme calc
_refine_ls_wR_factor_gt 0.0602
_refine_ls_wR_factor_ref 0.0636
_reflns_number_gt 6346
_reflns_number_total 7206
_reflns_threshold_expression >2sigma(I)
_cod_data_source_file c3dt53580k2.cif
_cod_data_source_block A_220K
_cod_depositor_comments
;Adding full bibliography for
 ./tmp-cod-update-bibliographies-12899/cifs/7029792.cif.
;
_cod_original_sg_symbol_H-M C2/c
_cod_database_code 7029792

loop_
_symmetry_equiv_pos_as_xyz
'x, y, z'
'-x, y, -z+1/2'
'x+1/2, y+1/2, z'
'-x+1/2, y+1/2, -z+1/2'
'-x, -y, -z'
'x, -y, z-1/2'
'-x+1/2, -y+1/2, -z'
'x+1/2, -y+1/2, z-1/2'

loop_
_atom_site_label
_atom_site_type_symbol
_atom_site_fract_x
_atom_site_fract_y
_atom_site_fract_z
_atom_site_U_iso_or_equiv
_atom_site_adp_type
_atom_site_occupancy
_atom_site_symmetry_multiplicity
_atom_site_calc_flag
_atom_site_refinement_flags
Ag1 Ag 0.274042(14) 0.70856(2) -0.131802(13) 0.02775(9) Uani 1 1 d .
Ag2 Ag 0.794645(15) 1.00021(2) 0.367683(13) 0.03200(10) Uani 1 1 d .
C18 C 0.62836(18) 1.0621(2) -0.08821(17) 0.0230(9) Uani 1 1 d .
H18A H 0.5858 1.0404 -0.1094 0.028 Uiso 1 1 calc R
C19 C 0.42295(17) 1.4000(2) 0.39285(17) 0.0222(9) Uani 1 1 d .
H19A H 0.4033 1.4043 0.3529 0.027 Uiso 1 1 calc R
C22 C 0.62842(16) 1.0075(2) 0.00282(16) 0.0167(8) Uani 1 1 d .
C24 C 0.65412(17) 1.2190(2) 0.50174(16) 0.0177(8) Uani 1 1 d .
C26 C 0.48163(18) 1.3869(2) 0.50950(17) 0.0237(9) Uani 1 1 d .
H26A H 0.5006 1.3836 0.5495 0.028 Uiso 1 1 calc R
C29 C 0.40311(18) 0.8166(2) -0.11112(17) 0.0232(9) Uani 1 1 d .
H29A H 0.3850 0.8108 -0.1510 0.028 Uiso 1 1 calc R
C30 C 0.74388(17) 1.1331(2) 0.49673(16) 0.0213(8) Uani 1 1 d .
H30A H 0.7647 1.1328 0.5368 0.026 Uiso 1 1 calc R
C31 C 0.72318(17) 1.0864(2) 0.00014(17) 0.0229(9) Uani 1 1 d .
H31A H 0.7455 1.0821 0.0400 0.028 Uiso 1 1 calc R
C32 C 0.57523(17) 1.3009(2) 0.50731(16) 0.0171(8) Uani 1 1 d .
C33 C 0.66041(17) 1.0525(2) -0.02928(16) 0.0181(8) Uani 1 1 d .
C35 C 0.62810(17) 0.9764(2) 0.08825(16) 0.0187(8) Uani 1 1 d .
C36 C 0.77212(18) 1.0925(2) 0.46566(17) 0.0237(9) Uani 1 1 d .
H36A H 0.8125 1.0652 0.4858 0.028 Uiso 1 1 calc R
C37 C 0.46113(17) 0.8609(2) -0.08415(16) 0.0210(9) Uani 1 1 d .
H37A H 0.4818 0.8835 -0.1056 0.025 Uiso 1 1 calc R
C38 C 0.7800(2) 1.1983(3) 0.74082(18) 0.0308(10) Uani 1 1 d .
H38A H 0.8221 1.1746 0.7599 0.037 Uiso 1 1 calc R
C39 C 0.65853(17) 0.9869(2) 0.15185(16) 0.0210(9) Uani 1 1 d .
C40 C 0.69090(18) 1.2427(2) 0.65244(17) 0.0215(8) Uani 1 1 d .
C41 C 0.75254(19) 1.1271(3) -0.03035(17) 0.0285(10) Uani 1 1 d .
H41A H 0.7951 1.1494 -0.0101 0.034 Uiso 1 1 calc R
C42 C 0.55014(17) 0.9226(2) 0.00605(16) 0.0172(8) Uani 1 1 d .
C43 C 0.66106(18) 1.1051(2) -0.11533(17) 0.0255(9) Uani 1 1 d .
H43A H 0.6387 1.1127 -0.1550 0.031 Uiso 1 1 calc R
C44 C 0.71218(19) 1.0386(3) 0.17865(17) 0.0271(9) Uani 1 1 d .
H44A H 0.7280 1.0698 0.1569 0.033 Uiso 1 1 calc R
C45 C 0.48236(17) 1.3580(2) 0.41910(17) 0.0200(8) Uani 1 1 d .
H45A H 0.5021 1.3351 0.3970 0.024 Uiso 1 1 calc R
C46 C 0.68425(17) 1.1744(2) 0.46749(16) 0.0163(8) Uani 1 1 d .
C47 C 0.45688(17) 0.8341(2) 0.00548(16) 0.0193(8) Uani 1 1 d .
H47A H 0.4744 0.8379 0.0454 0.023 Uiso 1 1 calc R
C48 C 0.75343(19) 1.2073(3) 0.68173(17) 0.0283(10) Uani 1 1 d .
H48A H 0.7775 1.1896 0.6617 0.034 Uiso 1 1 calc R
C49 C 0.6869(2) 1.2569(3) 0.74328(18) 0.0304(10) Uani 1 1 d .
H49A H 0.6639 1.2742 0.7643 0.036 Uiso 1 1 calc R
C50 C 0.6563(2) 1.2683(2) 0.68386(18) 0.0274(9) Uani 1 1 d .
H50A H 0.6141 1.2923 0.6657 0.033 Uiso 1 1 calc R
C51 C 0.51278(17) 1.3500(2) 0.47833(16) 0.0190(8) Uani 1 1 d .
C52 C 0.65893(17) 1.2525(2) 0.58855(16) 0.0189(8) Uani 1 1 d .
C53 C 0.7421(2) 1.0438(3) 0.23781(18) 0.0315(10) Uani 1 1 d .
H53A H 0.7783 1.0789 0.2553 0.038 Uiso 1 1 calc R
C54 C 0.39894(18) 0.7909(2) -0.02520(17) 0.0210(9) Uani 1 1 d .
H54A H 0.3776 0.7669 -0.0048 0.025 Uiso 1 1 calc R
C55 C 0.65563(19) 1.1747(2) 0.40809(17) 0.0252(9) Uani 1 1 d .
H55A H 0.6163 1.2036 0.3873 0.030 Uiso 1 1 calc R
C56 C 0.63376(19) 0.9449(3) 0.18561(17) 0.0272(10) Uani 1 1 d .
H56A H 0.5957 0.9123 0.1689 0.033 Uiso 1 1 calc R
C57 C 0.6674(2) 0.9531(3) 0.24475(19) 0.0361(11) Uani 1 1 d .
H57A H 0.6514 0.9239 0.2673 0.043 Uiso 1 1 calc R
C58 C 0.42193(19) 1.4286(2) 0.47980(18) 0.0255(9) Uani 1 1 d .
H58A H 0.4017 1.4532 0.5009 0.031 Uiso 1 1 calc R
C59 C 0.48905(17) 0.8722(2) -0.02467(16) 0.0178(8) Uani 1 1 d .
C60 C 0.68672(19) 1.1312(3) 0.38001(18) 0.0269(9) Uani 1 1 d .
H60A H 0.6665 1.1303 0.3399 0.032 Uiso 1 1 calc R
N1 N 0.37117(14) 0.78101(18) -0.08254(14) 0.0198(7) Uani 1 1 d .
N2 N 0.72246(15) 1.1359(2) -0.08781(14) 0.0225(7) Uani 1 1 d .
N3 N 0.72127(16) 1.0001(2) 0.27168(14) 0.0294(8) Uani 1 1 d .
N4 N 0.57480(14) 0.96111(19) -0.02693(13) 0.0191(7) Uani 1 1 d .
N5 N 0.65627(14) 1.01856(19) 0.05975(13) 0.0200(7) Uani 1 1 d .
N6 N 0.57485(14) 0.92718(19) 0.06336(13) 0.0194(7) Uani 1 1 d .
N7 N 0.74459(15) 1.0901(2) 0.40779(14) 0.0238(7) Uani 1 1 d .
N8 N 0.39180(14) 1.43528(19) 0.42208(14) 0.0213(7) Uani 1 1 d .
N9 N 0.74691(16) 1.2228(2) 0.77201(14) 0.0290(8) Uani 1 1 d .
N10 N 0.59747(14) 1.26002(18) 0.47353(13) 0.0184(7) Uani 1 1 d .
N11 N 0.60422(15) 1.29900(19) 0.56492(14) 0.0216(7) Uani 1 1 d .
N12 N 0.68724(15) 1.21254(19) 0.55933(13) 0.0202(7) Uani 1 1 d .
Mo1 Mo 0.0000 0.71282(4) -0.2500 0.03807(15) Uani 1 2 d S
Mo2 Mo 0.112056(15) 0.83834(2) -0.139657(14) 0.02000(9) Uani 1 1 d .
Mo3 Mo 0.117388(15) 1.04114(2) -0.143702(14) 0.02027(9) Uani 1 1 d .
Mo4 Mo 0.0000 1.15132(3) -0.2500 0.02818(13) Uani 1 2 d S
Mo5 Mo 0.050519(15) 0.94350(2) -0.291303(14) 0.01841(9) Uani 1 1 d .
O1 O -0.01704(18) 0.6507(3) -0.2051(2) 0.0992(18) Uani 1 1 d .
O2 O 0.07901(13) 0.76471(17) -0.20686(12) 0.0308(7) Uani 1 1 d .
O3 O 0.19359(13) 0.83319(18) -0.13022(13) 0.0345(7) Uani 1 1 d .
O4 O 0.11000(14) 0.77527(18) -0.08794(13) 0.0374(7) Uani 1 1 d .
O5 O 0.00277(13) 0.85493(18) -0.32141(13) 0.0368(7) Uani 1 1 d .
O6 O 0.10967(14) 0.94996(18) -0.31720(14) 0.0382(8) Uani 1 1 d .
O7 O 0.08966(15) 0.93580(17) -0.21427(12) 0.0353(7) Uani 1 1 d .
O8 O 0.10938(12) 0.94020(16) -0.10743(11) 0.0269(6) Uani 1 1 d .
O9 O 0.11447(13) 1.10670(18) -0.09430(13) 0.0360(7) Uani 1 1 d .
O10 O 0.20024(13) 1.03745(18) -0.12898(13) 0.0360(7) Uani 1 1 d .
O11 O -0.00128(12) 1.03253(17) -0.31366(12) 0.0292(7) Uani 1 1 d .
O12 O 0.08790(13) 1.10827(17) -0.21220(12) 0.0300(7) Uani 1 1 d .
O13 O -0.00730(16) 1.2140(2) -0.20032(14) 0.0447(8) Uani 1 1 d .
O14 O -0.0807(5) 1.3633(6) -0.2324(4) 0.095(3) Uani 0.50 1 d P
H14A H -0.0583 1.3193 -0.2232 0.143 Uiso 0.50 1 d PR
H14B H -0.0605 1.3965 -0.2448 0.143 Uiso 0.50 1 d PR
O15 O 0.0131(12) 1.4818(11) -0.2234(9) 0.128(10) Uani 0.25 1 d P
H15A H 0.0019 1.5290 -0.2174 0.192 Uiso 0.25 1 d PR
H15B H -0.0172 1.4484 -0.2252 0.192 Uiso 0.25 1 d PR

loop_
_atom_site_aniso_label
_atom_site_aniso_U_11
_atom_site_aniso_U_22
_atom_site_aniso_U_33
_atom_site_aniso_U_23
_atom_site_aniso_U_13
_atom_site_aniso_U_12
Ag1 0.02585(16) 0.0364(2) 0.02045(17) 0.00265(14) 0.00939(14) -0.00888(14)
Ag2 0.02944(17) 0.0418(2) 0.02041(18) 0.00072(15) 0.00657(14) 0.01494(15)
C18 0.0194(18) 0.027(2) 0.020(2) -0.0006(18) 0.0065(18) -0.0053(17)
C19 0.0231(19) 0.020(2) 0.019(2) 0.0056(18) 0.0053(17) -0.0001(17)
C22 0.0138(17) 0.017(2) 0.019(2) 0.0014(16) 0.0062(16) 0.0021(15)
C24 0.0208(18) 0.014(2) 0.020(2) 0.0013(17) 0.0108(17) -0.0024(16)
C26 0.030(2) 0.024(2) 0.015(2) 0.0013(18) 0.0076(18) 0.0055(18)
C29 0.026(2) 0.023(2) 0.020(2) 0.0013(18) 0.0087(18) -0.0012(18)
C30 0.0232(19) 0.023(2) 0.016(2) -0.0022(17) 0.0064(17) -0.0006(17)
C31 0.0231(19) 0.027(2) 0.014(2) 0.0007(18) 0.0038(17) -0.0064(18)
C32 0.0195(18) 0.013(2) 0.020(2) 0.0001(16) 0.0097(17) -0.0020(15)
C33 0.0188(18) 0.017(2) 0.017(2) 0.0008(16) 0.0064(17) 0.0033(16)
C35 0.0179(18) 0.016(2) 0.023(2) 0.0014(17) 0.0095(17) 0.0018(16)
C36 0.0218(19) 0.023(2) 0.025(2) 0.0026(19) 0.0095(18) 0.0063(17)
C37 0.0219(19) 0.023(2) 0.020(2) 0.0053(18) 0.0105(17) 0.0008(17)
C38 0.028(2) 0.040(3) 0.023(2) 0.006(2) 0.009(2) 0.005(2)
C39 0.0195(18) 0.026(2) 0.015(2) 0.0020(18) 0.0046(17) 0.0040(17)
C40 0.0246(19) 0.019(2) 0.020(2) 0.0001(17) 0.0084(17) 0.0011(17)
C41 0.0214(19) 0.040(3) 0.022(2) 0.000(2) 0.0068(18) -0.0108(19)
C42 0.0174(17) 0.016(2) 0.020(2) 0.0020(17) 0.0091(17) 0.0032(16)
C43 0.026(2) 0.032(3) 0.016(2) 0.0006(19) 0.0068(18) -0.0018(19)
C44 0.027(2) 0.033(3) 0.020(2) 0.0003(19) 0.0095(19) -0.0081(19)
C45 0.0228(18) 0.021(2) 0.021(2) -0.0002(18) 0.0144(18) -0.0003(17)
C46 0.0173(17) 0.015(2) 0.018(2) 0.0006(16) 0.0090(17) -0.0029(15)
C47 0.0207(18) 0.020(2) 0.018(2) 0.0001(17) 0.0091(17) -0.0002(16)
C48 0.027(2) 0.038(3) 0.021(2) 0.004(2) 0.0124(19) 0.0074(19)
C49 0.038(2) 0.036(3) 0.022(2) -0.002(2) 0.017(2) 0.004(2)
C50 0.032(2) 0.028(2) 0.024(2) 0.001(2) 0.0139(19) 0.0062(19)
C51 0.0182(18) 0.016(2) 0.023(2) 0.0036(17) 0.0095(17) 0.0008(16)
C52 0.0203(18) 0.020(2) 0.015(2) 0.0018(17) 0.0063(16) -0.0018(17)
C53 0.029(2) 0.034(3) 0.025(2) -0.002(2) 0.005(2) -0.0062(19)
C54 0.0235(19) 0.019(2) 0.023(2) 0.0002(17) 0.0118(18) -0.0023(16)
C55 0.0235(19) 0.027(2) 0.024(2) 0.0036(19) 0.0099(18) 0.0089(18)
C56 0.026(2) 0.032(3) 0.022(2) -0.0005(19) 0.0086(19) -0.0083(18)
C57 0.039(2) 0.044(3) 0.026(2) 0.005(2) 0.014(2) -0.007(2)
C58 0.029(2) 0.025(2) 0.027(2) 0.0024(19) 0.016(2) 0.0085(18)
C59 0.0195(18) 0.013(2) 0.020(2) 0.0003(17) 0.0071(17) 0.0050(16)
C60 0.028(2) 0.033(3) 0.020(2) -0.0016(19) 0.0101(18) 0.0024(19)
N1 0.0216(16) 0.0171(18) 0.0217(18) 0.0003(14) 0.0104(15) -0.0017(14)
N2 0.0238(16) 0.025(2) 0.0210(18) 0.0019(15) 0.0113(15) -0.0021(15)
N3 0.0304(18) 0.036(2) 0.0180(18) -0.0007(17) 0.0064(16) 0.0003(17)
N4 0.0171(15) 0.0220(18) 0.0184(17) -0.0010(15) 0.0078(14) -0.0015(14)
N5 0.0174(15) 0.0227(19) 0.0190(17) 0.0023(15) 0.0070(14) -0.0011(14)
N6 0.0192(15) 0.0200(18) 0.0180(18) 0.0016(14) 0.0070(14) -0.0015(14)
N7 0.0223(16) 0.0254(19) 0.0242(19) -0.0020(16) 0.0104(15) 0.0038(15)
N8 0.0205(16) 0.0214(19) 0.0224(19) -0.0002(15) 0.0096(15) 0.0027(14)
N9 0.0344(19) 0.035(2) 0.0184(18) 0.0004(16) 0.0117(16) -0.0028(17)
N10 0.0182(15) 0.0163(18) 0.0192(17) 0.0009(14) 0.0064(14) -0.0010(13)
N11 0.0232(16) 0.0217(19) 0.0206(18) -0.0006(15) 0.0100(15) 0.0038(14)
N12 0.0223(16) 0.0208(19) 0.0186(18) 0.0005(15) 0.0098(15) 0.0041(14)
Mo1 0.0171(2) 0.0383(4) 0.0497(4) 0.000 0.0057(3) 0.000
Mo2 0.02174(17) 0.0208(2) 0.01502(18) 0.00140(14) 0.00552(15) 0.00055(14)
Mo3 0.01862(16) 0.0197(2) 0.01865(19) -0.00421(15) 0.00437(15) -0.00260(14)
Mo4 0.0265(3) 0.0325(3) 0.0217(3) 0.000 0.0067(2) 0.000
Mo5 0.01979(16) 0.01876(19) 0.01736(18) 0.00150(14) 0.00861(15) 0.00160(14)
O1 0.044(2) 0.092(4) 0.133(4) 0.075(3) 0.010(3) -0.007(2)
O2 0.0364(15) 0.0277(17) 0.0247(16) -0.0022(13) 0.0096(14) 0.0017(13)
O3 0.0314(15) 0.0393(19) 0.0335(18) -0.0040(15) 0.0146(14) 0.0035(14)
O4 0.0449(17) 0.0394(19) 0.0296(17) 0.0125(15) 0.0176(15) 0.0063(15)
O5 0.0263(15) 0.0289(18) 0.046(2) -0.0105(15) 0.0066(14) 0.0029(13)
O6 0.0407(17) 0.0375(19) 0.051(2) 0.0172(16) 0.0335(17) 0.0153(14)
O7 0.0545(19) 0.0207(17) 0.0222(16) -0.0009(13) 0.0084(15) -0.0001(14)
O8 0.0282(14) 0.0306(17) 0.0205(15) 0.0007(13) 0.0092(13) 0.0014(12)
O9 0.0283(15) 0.040(2) 0.0318(17) -0.0145(15) 0.0055(14) 0.0026(14)
O10 0.0279(15) 0.0350(19) 0.0432(19) 0.0009(15) 0.0135(15) 0.0004(13)
O11 0.0230(14) 0.0261(17) 0.0337(17) -0.0010(14) 0.0077(13) 0.0005(12)
O12 0.0298(14) 0.0285(17) 0.0287(16) 0.0003(14) 0.0096(13) -0.0068(13)
O13 0.056(2) 0.039(2) 0.0369(19) -0.0026(16) 0.0179(17) -0.0005(16)
O14 0.153(9) 0.081(7) 0.062(6) 0.034(5) 0.056(6) 0.065(6)
O15 0.101(17) 0.058(12) 0.16(3) -0.050(13) -0.010(17) 0.015(12)

loop_
_atom_type_symbol
_atom_type_description
_atom_type_scat_dispersion_real
_atom_type_scat_dispersion_imag
_atom_type_scat_source
C C 0.0033 0.0016 'International Tables Vol C Tables 4.2.6.8 and 6.1.1.4'
H H 0.0000 0.0000 'International Tables Vol C Tables 4.2.6.8 and 6.1.1.4'
N N 0.0061 0.0033 'International Tables Vol C Tables 4.2.6.8 and 6.1.1.4'
O O 0.0106 0.0060 'International Tables Vol C Tables 4.2.6.8 and 6.1.1.4'
Mo Mo -1.6832 0.6857 'International Tables Vol C Tables 4.2.6.8 and 6.1.1.4'
Ag Ag -0.8971 1.1015 'International Tables Vol C Tables 4.2.6.8 and 6.1.1.4'

loop_
_geom_angle_atom_site_label_1
_geom_angle_atom_site_label_2
_geom_angle_atom_site_label_3
_geom_angle
_geom_angle_site_symmetry_1
_geom_angle_site_symmetry_3
N2 Ag1 N9 129.72(12) 3_445 3_444
N2 Ag1 N1 123.30(11) 3_445 .
N9 Ag1 N1 106.94(11) 3_444 .
N8 Ag2 N3 135.02(11) 3_545 .
N8 Ag2 N7 121.91(11) 3_545 .
N3 Ag2 N7 103.06(11) . .
C33 C18 C43 118.5(4) . .
N8 C19 C45 123.3(3) . .
N5 C22 N4 125.6(3) . .
N5 C22 C33 115.7(3) . .
N4 C22 C33 118.6(3) . .
N10 C24 N12 125.5(3) . .
N10 C24 C46 118.5(3) . .
N12 C24 C46 116.0(3) . .
C58 C26 C51 118.9(4) . .
N1 C29 C37 123.1(4) . .
C36 C30 C46 119.0(4) . .
C33 C31 C41 119.3(4) . .
N11 C32 N10 124.6(3) . .
N11 C32 C51 117.8(3) . .
N10 C32 C51 117.6(3) . .
C18 C33 C31 118.5(3) . .
C18 C33 C22 121.6(3) . .
C31 C33 C22 120.0(3) . .
N6 C35 N5 124.7(3) . .
N6 C35 C39 119.0(3) . .
N5 C35 C39 116.4(3) . .
N7 C36 C30 123.6(4) . .
C29 C37 C59 120.1(3) . .
N9 C38 C48 122.5(4) . .
C44 C39 C56 118.5(3) . .
C44 C39 C35 120.5(3) . .
C56 C39 C35 121.0(3) . .
C48 C40 C50 118.6(4) . .
C48 C40 C52 122.3(3) . .
C50 C40 C52 119.2(3) . .
N2 C41 C31 123.0(4) . .
N6 C42 N4 125.7(3) . .
N6 C42 C59 117.7(3) . .
N4 C42 C59 116.6(3) . .
N2 C43 C18 123.7(4) . .
C53 C44 C39 119.5(4) . .
C19 C45 C51 119.9(3) . .
C55 C46 C30 118.8(3) . .
C55 C46 C24 122.6(3) . .
C30 C46 C24 118.6(3) . .
C54 C47 C59 118.7(3) . .
C38 C48 C40 119.7(3) . .
N9 C49 C50 124.3(4) . .
C49 C50 C40 117.8(4) . .
C45 C51 C26 117.7(3) . .
C45 C51 C32 120.6(3) . .
C26 C51 C32 121.6(3) . .
N11 C52 N12 125.1(3) . .
N11 C52 C40 118.1(3) . .
N12 C52 C40 116.8(3) . .
N3 C53 C44 123.0(4) . .
N1 C54 C47 124.5(3) . .
C46 C55 C60 118.6(4) . .
C57 C56 C39 117.9(4) . .
N3 C57 C56 124.4(4) . .
N8 C58 C26 123.4(3) . .
C37 C59 C47 117.1(3) . .
C37 C59 C42 122.0(3) . .
C47 C59 C42 120.9(3) . .
N7 C60 C55 123.4(4) . .
C54 N1 C29 116.5(3) . .
C54 N1 Ag1 123.1(2) . .
C29 N1 Ag1 120.4(3) . .
C43 N2 C41 117.0(3) . .
C43 N2 Ag1 123.5(3) . 3
C41 N2 Ag1 119.4(2) . 3
C57 N3 C53 116.5(4) . .
C57 N3 Ag2 128.1(3) . .
C53 N3 Ag2 114.4(3) . .
C22 N4 C42 114.0(3) . .
C22 N5 C35 115.2(3) . .
C42 N6 C35 114.8(3) . .
C36 N7 C60 116.6(3) . .
C36 N7 Ag2 115.6(2) . .
C60 N7 Ag2 127.2(3) . .
C58 N8 C19 116.8(3) . .
C58 N8 Ag2 127.5(2) . 3_455
C19 N8 Ag2 115.7(2) . 3_455
C49 N9 C38 117.1(3) . .
C49 N9 Ag1 112.2(2) . 3_556
C38 N9 Ag1 130.5(3) . 3_556
C24 N10 C32 114.8(3) . .
C52 N11 C32 115.3(3) . .
C52 N12 C24 114.6(3) . .
O1 Mo1 O1 106.0(4) . 2_554
O1 Mo1 O2 107.48(18) . .
O1 Mo1 O2 105.22(15) 2_554 .
O1 Mo1 O2 105.22(15) . 2_554
O1 Mo1 O2 107.48(18) 2_554 2_554
O2 Mo1 O2 124.24(18) . 2_554
O4 Mo2 O3 103.73(14) . .
O4 Mo2 O8 100.58(13) . .
O3 Mo2 O8 102.20(12) . .
O4 Mo2 O2 100.65(13) . .
O3 Mo2 O2 93.71(12) . .
O8 Mo2 O2 149.51(12) . .
O4 Mo2 O5 91.09(12) . 2_554
O3 Mo2 O5 163.68(12) . 2_554
O8 Mo2 O5 81.34(11) . 2_554
O2 Mo2 O5 76.62(11) . 2_554
O4 Mo2 O7 166.60(12) . .
O3 Mo2 O7 89.42(12) . .
O8 Mo2 O7 73.71(10) . .
O2 Mo2 O7 80.70(11) . .
O5 Mo2 O7 76.18(10) 2_554 .
O9 Mo3 O10 103.84(14) . .
O9 Mo3 O12 102.24(14) . .
O10 Mo3 O12 97.61(12) . .
O9 Mo3 O8 98.33(13) . .
O10 Mo3 O8 99.91(13) . .
O12 Mo3 O8 148.83(11) . .
O9 Mo3 O11 90.23(11) . 2_554
O10 Mo3 O11 165.19(13) . 2_554
O12 Mo3 O11 74.53(10) . 2_554
O8 Mo3 O11 82.28(10) . 2_554
O9 Mo3 O7 162.54(11) . .
O10 Mo3 O7 92.51(13) . .
O12 Mo3 O7 81.25(11) . .
O8 Mo3 O7 72.44(10) . .
O11 Mo3 O7 74.08(10) 2_554 .
O13 Mo4 O13 105.4(2) . 2_554
O13 Mo4 O12 101.91(13) . 2_554
O13 Mo4 O12 104.32(14) 2_554 2_554
O13 Mo4 O12 104.32(14) . .
O13 Mo4 O12 101.91(13) 2_554 .
O12 Mo4 O12 136.04(17) 2_554 .
O6 Mo5 O5 107.00(14) . .
O6 Mo5 O7 110.44(15) . .
O5 Mo5 O7 109.80(14) . .
O6 Mo5 O11 108.23(12) . .
O5 Mo5 O11 110.81(13) . .
O7 Mo5 O11 110.49(13) . .
Mo1 O2 Mo2 135.69(14) . .
Mo5 O5 Mo2 128.60(14) . 2_554
Mo5 O7 Mo2 140.47(15) . .
Mo5 O7 Mo3 129.16(14) . .
Mo2 O7 Mo3 88.90(9) . .
Mo2 O8 Mo3 121.51(13) . .
Mo5 O11 Mo3 128.59(14) . 2_554
Mo4 O12 Mo3 123.35(12) . .

loop_
_geom_bond_atom_site_label_1
_geom_bond_atom_site_label_2
_geom_bond_distance
_geom_bond_site_symmetry_2
Ag1 N2 2.258(3) 3_445
Ag1 N9 2.291(3) 3_444
Ag1 N1 2.298(3) .
Ag2 N8 2.261(3) 3_545
Ag2 N3 2.296(3) .
Ag2 N7 2.332(3) .
C18 C33 1.377(5) .
C18 C43 1.391(5) .
C19 N8 1.346(4) .
C19 C45 1.374(5) .
C22 N5 1.333(5) .
C22 N4 1.337(5) .
C22 C33 1.491(5) .
C24 N10 1.328(5) .
C24 N12 1.344(5) .
C24 C46 1.501(5) .
C26 C58 1.386(5) .
C26 C51 1.397(5) .
C29 N1 1.349(4) .
C29 C37 1.374(5) .
C30 C36 1.378(5) .
C30 C46 1.380(5) .
C31 C33 1.378(5) .
C31 C41 1.384(5) .
C32 N11 1.337(5) .
C32 N10 1.346(4) .
C32 C51 1.491(5) .
C35 N6 1.341(5) .
C35 N5 1.339(4) .
C35 C39 1.486(5) .
C36 N7 1.343(5) .
C37 C59 1.393(5) .
C38 N9 1.354(5) .
C38 C48 1.380(5) .
C39 C44 1.378(5) .
C39 C56 1.390(5) .
C40 C48 1.384(5) .
C40 C50 1.392(5) .
C40 C52 1.491(5) .
C41 N2 1.341(5) .
C42 N6 1.335(5) .
C42 N4 1.345(4) .
C42 C59 1.487(5) .
C43 N2 1.330(5) .
C44 C53 1.375(6) .
C45 C51 1.380(5) .
C46 C55 1.378(5) .
C47 C54 1.376(5) .
C47 C59 1.402(5) .
C49 N9 1.331(5) .
C49 C50 1.391(6) .
C52 N11 1.334(5) .
C52 N12 1.336(4) .
C53 N3 1.351(5) .
C54 N1 1.340(5) .
C55 C60 1.388(5) .
C56 C57 1.381(6) .
C57 N3 1.335(5) .
C58 N8 1.344(5) .
C60 N7 1.346(5) .
N2 Ag1 2.258(3) 3
N8 Ag2 2.261(3) 3_455
N9 Ag1 2.291(3) 3_556
Mo1 O1 1.700(4) .
Mo1 O1 1.700(4) 2_554
Mo1 O2 1.826(3) .
Mo1 O2 1.826(3) 2_554
Mo2 O4 1.701(3) .
Mo2 O3 1.709(2) .
Mo2 O8 1.881(3) .
Mo2 O2 1.974(3) .
Mo2 O5 2.304(3) 2_554
Mo2 O7 2.382(3) .
Mo3 O9 1.687(3) .
Mo3 O10 1.699(3) .
Mo3 O12 1.938(3) .
Mo3 O8 1.949(3) .
Mo3 O11 2.316(2) 2_554
Mo3 O7 2.390(3) .
Mo4 O13 1.701(3) .
Mo4 O13 1.701(3) 2_554
Mo4 O12 1.893(3) 2_554
Mo4 O12 1.893(3) .
Mo5 O6 1.702(2) .
Mo5 O5 1.769(3) .
Mo5 O7 1.792(3) .
Mo5 O11 1.793(3) .
O5 Mo2 2.304(3) 2_554
O11 Mo3 2.316(2) 2_554
O15 O15 1.23(4) 2_554
